data_2200431
loop_
_publ_author_name
'Prabakaran, P.'
'Justin Thomas, K. R.'
'Thomas Muthiah, P.'
'Bocelli, G.'
'Righi, L.'

_publ_section_title Dichloro[2,2-diphenyl-4,4,6,6-tetrakis(3,5-dimethylpyrazol-1-yl)cyclotriphosphazene]cobalt(II)
_journal_issue 9
_journal_name_full 'Acta Crystallographica Section E'
_journal_page_first m399
_journal_page_last m401
_journal_paper_doi 10.1107/S1600536801013253
_journal_volume 57
_journal_year 2001
_chemical_formula_iupac '[Co Cl2 (C32 H38 N11 P3)]'
_chemical_formula_moiety 'C32 H38 Cl2 Co N11 P3'
_chemical_formula_structural '[N3P3(C5H7N2)4(Ph)2].CoCl2'
_chemical_formula_sum 'C32 H38 Cl2 Co N11 P3'
_chemical_formula_weight 799.47
_chemical_name_common
;
Dichloro(2,2-diphenyl-4,4,6,6-tetrakis(3,5-dimethylpyrazol-1-yl)-
cyclotriphosphazeneCobalt(II)
;
_chemical_name_systematic
;
?
;
_chemical_temperature_decomposition 221
_space_group_IT_number 15
_symmetry_cell_setting monoclinic
_symmetry_space_group_name_Hall '-C 2yc'
_symmetry_space_group_name_H-M 'C 1 2/c 1'
_cell_angle_alpha 90.00
_cell_angle_beta 108.19(3)
_cell_angle_gamma 90.00
_cell_formula_units_Z 8
_cell_length_a 38.755(3)
_cell_length_b 9.378(3)
_cell_length_c 22.043(2)
_cell_measurement_reflns_used 41
_cell_measurement_temperature 293(2)
_cell_measurement_theta_max 18.8
_cell_measurement_theta_min 5.1
_cell_volume 7611(3)
_computing_cell_refinement MolEN
_computing_data_collection 'MolEN (Fair, 1990)'
_computing_data_reduction MolEN
_computing_molecular_graphics 'PLATON (Spek, 2000)'
_computing_publication_material PLATON
_computing_structure_refinement 'SHELXL97 (Sheldrick, 1997)'
_computing_structure_solution 'SHELXS97 (Sheldrick, 1997)'
_diffrn_ambient_temperature 293(2)
_diffrn_measured_fraction_theta_full .996
_diffrn_measured_fraction_theta_max .996
_diffrn_measurement_device 'Philips PW11100'
_diffrn_measurement_method \q-2\q
_diffrn_radiation_monochromator graphite
_diffrn_radiation_source 'fine-focus sealed tube'
_diffrn_radiation_type MoK\a
_diffrn_radiation_wavelength .71069
_diffrn_reflns_av_R_equivalents .0621
_diffrn_reflns_av_sigmaI/netI 1.1603
_diffrn_reflns_limit_h_max 48
_diffrn_reflns_limit_h_min -51
_diffrn_reflns_limit_k_max 12
_diffrn_reflns_limit_k_min 0
_diffrn_reflns_limit_l_max 29
_diffrn_reflns_limit_l_min 0
_diffrn_reflns_number 9394
_diffrn_reflns_theta_full 28.01
_diffrn_reflns_theta_max 28.01
_diffrn_reflns_theta_min 3.04
_diffrn_standards_decay_% 0
_diffrn_standards_interval_count 100
_diffrn_standards_number 1
_exptl_absorpt_coefficient_mu .757
_exptl_absorpt_correction_T_max .803
_exptl_absorpt_correction_T_min .673
_exptl_absorpt_correction_type '\y scan'
_exptl_absorpt_process_details '(North et al., 1968)'
_exptl_crystal_colour blue
_exptl_crystal_density_diffrn 1.395
_exptl_crystal_density_meas ?
_exptl_crystal_density_method 'not Measured'
_exptl_crystal_description prism
_exptl_crystal_F_000 3304
_exptl_crystal_size_max .46
_exptl_crystal_size_mid .37
_exptl_crystal_size_min .29
_refine_diff_density_max .332
_refine_diff_density_min -.360
_refine_ls_extinction_method none
_refine_ls_goodness_of_fit_ref .735
_refine_ls_hydrogen_treatment constr
_refine_ls_matrix_type full
_refine_ls_number_parameters 442
_refine_ls_number_reflns 9174
_refine_ls_number_restraints 0
_refine_ls_restrained_S_all .735
_refine_ls_R_factor_all .1824
_refine_ls_R_factor_gt .0482
_refine_ls_shift/su_max .001
_refine_ls_shift/su_mean .000
_refine_ls_structure_factor_coef Fsqd
_refine_ls_weighting_scheme calc
_refine_ls_wR_factor_ref .0738
_reflns_number_gt 2983
_reflns_number_total 9174
_reflns_threshold_expression I>2\s(I)
_cod_data_source_file cf6098.cif
_cod_data_source_block I
_cod_depositor_comments
;
The following automatic conversions were performed:
'_symmetry_cell_setting' value 'Monoclinic' changed to 'monoclinic'
according to '/home/saulius/struct/CIF-dictionaries/cif_core.dic'
dictionary named 'cif_core.dic' version 2.4.1 from 2010-06-29.

Automatic conversion script
Id: cif_fix_enum 1527 2010-12-29 10:47:43Z saulius 

The following automatic conversions were performed:

'_chemical_melting_point' tag was changed to
'_chemical_temperature_decomposition' since the value had been '221
dec'. The value '221 dec' was changed to '221'.

Automatic conversion script
Id: cif_fix_values 1646 2011-03-28 12:23:43Z adriana 

The following automatic conversions were performed:

'_chemical_melting_point' tag was changed to
'_chemical_temperature_decomposition' since the value had been '221
dec'. The value '221 dec' was changed to
'221'.

'_symmetry_cell_setting' value 'Monoclinic' changed to
'monoclinic' according to
/home/saulius/struct/CIF-dictionaries/cif_core.dic dictionary named
'cif_core.dic' version 2.4.1 from 2010-06-29.

Automatic conversion script
Id: cif_fix_values 1715 2011-07-08 13:25:40Z adriana 

The following automatic conversions were performed:

'_exptl_crystal_density_meas' value 'not measured' was changed to '?'
- the value is perceived as not measured.

Automatic conversion script
Id: cif_fix_values 3008 2015-01-20 13:52:24Z robertas 
;
_cod_original_sg_symbol_H-M 'C 2/c'
_cod_database_code 2200431
_cod_database_fobs_code 2200431

loop_
_symmetry_equiv_pos_as_xyz
'x, y, z'
'-x, y, -z+1/2'
'x+1/2, y+1/2, z'
'-x+1/2, y+1/2, -z+1/2'
'-x, -y, -z'
'x, -y, z-1/2'
'-x+1/2, -y+1/2, -z'
'x+1/2, -y+1/2, z-1/2'

loop_
_atom_site_label
_atom_site_fract_x
_atom_site_fract_y
_atom_site_fract_z
_atom_site_U_iso_or_equiv
_atom_site_adp_type
_atom_site_calc_flag
_atom_site_refinement_flags
_atom_site_occupancy
_atom_site_disorder_assembly
_atom_site_disorder_group
_atom_site_type_symbol
Co .107332(15) .08260(6) .64398(2) .03451(16) Uani d . 1 . . Co
Cl1 .14970(3) .15821(13) .73627(5) .0531(3) Uani d . 1 . . Cl
Cl2 .06071(3) -.05287(13) .65412(6) .0611(4) Uani d . 1 . . Cl
N5 .14187(8) -.0842(4) .62750(14) .0353(9) Uani d . 1 . . N
N4 .15796(8) -.0591(3) .58043(14) .0320(9) Uani d . 1 . . N
C13 .18335(11) -.1631(5) .5821(2) .0425(12) Uani d . 1 . . C
C14 .18313(11) -.2520(5) .6304(2) .0447(12) Uani d . 1 . . C
H14 .1976 -.3325 .6435 .050 Uiso calc . 1 . . H
C15 .15756(11) -.2015(5) .6568(2) .0379(12) Uani d . 1 . . C
C16 .20494(12) -.1613(5) .5363(2) .0620(15) Uani d . 1 . . C
H16A .1976 -.0816 .5079 .050 Uiso calc . 1 . . H
H16B .2008 -.2481 .5121 .050 Uiso calc . 1 . . H
H16C .2303 -.1529 .5597 .050 Uiso calc . 1 . . H
C17 .14715(12) -.2648(5) .7112(2) .0621(15) Uani d . 1 . . C
H17A .1285 -.2078 .7192 .050 Uiso calc . 1 . . H
H17B .1680 -.2670 .7487 .050 Uiso calc . 1 . . H
H17C .1383 -.3601 .7003 .050 Uiso calc . 1 . . H
P2 .14202(3) .07504(13) .52784(5) .0301(3) Uani d . 1 . . P
N6 .12074(8) -.0100(3) .45962(15) .0359(9) Uani d . 1 . . N
N7 .09186(10) -.0971(4) .46213(16) .0538(11) Uani d . 1 . . N
C18 .07513(13) -.1289(5) .4023(2) .0599(16) Uani d . 1 . . C
C19 .09191(13) -.0699(6) .36077(19) .0630(15) Uani d . 1 . . C
H19 .0851 -.0815 .3167 .050 Uiso calc . 1 . . H
C20 .12039(12) .0083(5) .3976(2) .0471(13) Uani d . 1 . . C
C21 .04142(14) -.2185(6) .3855(2) .105(2) Uani d . 1 . . C
H21A .0363 -.2455 .4238 .050 Uiso calc . 1 . . H
H21B .0450 -.3026 .3633 .050 Uiso calc . 1 . . H
H21C .0214 -.1648 .3585 .050 Uiso calc . 1 . . H
C22 .14643(13) .0969(6) .37685(19) .0749(17) Uani d . 1 . . C
H22A .1637 .1393 .4135 .050 Uiso calc . 1 . . H
H22B .1335 .1707 .3487 .050 Uiso calc . 1 . . H
H22C .1590 .0381 .3549 .050 Uiso calc . 1 . . H
N1 .17303(8) .1696(3) .51749(14) .0321(9) Uani d . 1 . . N
P1 .17412(3) .34171(13) .52595(5) .0332(3) Uani d . 1 . . P
N3 .13776(7) .4112(3) .53470(13) .0317(8) Uani d . 1 . . N
P3 .10493(3) .31585(12) .53502(5) .0306(3) Uani d . 1 . . P
N2 .11321(7) .1508(3) .55672(12) .0269(8) Uani d . 1 . . N
N8 .08363(8) .3769(4) .58572(15) .0368(10) Uani d . 1 . . N
N9 .07925(9) .2867(4) .63302(15) .0379(10) Uani d . 1 . . N
C23 .06250(12) .3661(5) .6638(2) .0477(14) Uani d . 1 . . C
C24 .05621(13) .5042(5) .6393(2) .0606(16) Uani d . 1 . . C
H24 .0449 .5779 .6541 .050 Uiso calc . 1 . . H
C25 .06984(12) .5098(5) .5898(2) .0452(13) Uani d . 1 . . C
C26 .05355(12) .3046(5) .7204(2) .0687(16) Uani d . 1 . . C
H26A .0613 .2069 .7263 .050 Uiso calc . 1 . . H
H26B .0278 .3095 .7129 .050 Uiso calc . 1 . . H
H26C .0659 .3583 .7580 .050 Uiso calc . 1 . . H
C27 .07229(13) .6285(5) .5467(2) .0753(17) Uani d . 1 . . C
H27A .0843 .5956 .5172 .050 Uiso calc . 1 . . H
H27B .0859 .7057 .5715 .050 Uiso calc . 1 . . H
H27C .0483 .6609 .5234 .050 Uiso calc . 1 . . H
N10 .07212(8) .3221(3) .46325(14) .0325(9) Uani d . 1 . . N
N11 .08347(9) .3548(4) .41048(16) .0435(10) Uani d . 1 . . N
C28 .05688(13) .3084(5) .3613(2) .0520(14) Uani d . 1 . . C
C29 .02938(12) .2420(5) .3792(2) .0557(14) Uani d . 1 . . C
H29 .0084 .1999 .3524 .050 Uiso calc . 1 . . H
C30 .03948(11) .2512(5) .4435(2) .0448(12) Uani d . 1 . . C
C31 .05900(13) .3244(6) .2954(2) .093(2) Uani d . 1 . . C
H31A .0810 .3735 .2969 .050 Uiso calc . 1 . . H
H31B .0385 .3781 .2700 .050 Uiso calc . 1 . . H
H31C .0589 .2318 .2767 .050 Uiso calc . 1 . . H
C32 .02140(11) .1944(6) .4894(2) .096(2) Uani d . 1 . . C
H32A .0359 .2168 .5323 .050 Uiso calc . 1 . . H
H32B .0189 .0928 .4847 .050 Uiso calc . 1 . . H
H32C -.0022 .2371 .4808 .050 Uiso calc . 1 . . H
C1 .18243(10) .4223(5) .45740(18) .0364(11) Uani d . 1 . . C
C2 .16117(12) .5368(5) .4268(2) .0543(14) Uani d . 1 . . C
H2 .1430 .5730 .4418 .050 Uiso calc . 1 . . H
C3 .16748(13) .5948(6) .3749(2) .0693(16) Uani d . 1 . . C
H3 .1537 .6726 .3550 .050 Uiso calc . 1 . . H
C4 .19313(15) .5432(7) .3512(2) .0757(19) Uani d . 1 . . C
H4 .1965 .5843 .3150 .050 Uiso calc . 1 . . H
C5 .21421(13) .4304(6) .3803(2) .0664(16) Uani d . 1 . . C
H5 .2322 .3952 .3646 .050 Uiso calc . 1 . . H
C6 .20845(12) .3699(5) .4329(2) .0518(14) Uani d . 1 . . C
H6 .2224 .2921 .4524 .050 Uiso calc . 1 . . H
C7 .21172(10) .3846(4) .59637(19) .0311(11) Uani d . 1 . . C
C8 .24038(11) .4716(5) .59429(19) .0425(12) Uani d . 1 . . C
H8 .2418 .5057 .5555 .050 Uiso calc . 1 . . H
C9 .26703(11) .5068(5) .6514(3) .0593(15) Uani d . 1 . . C
H9 .2859 .5671 .6506 .050 Uiso calc . 1 . . H
C10 .26580(12) .4545(6) .7079(2) .0598(16) Uani d . 1 . . C
H10 .2837 .4792 .7456 .050 Uiso calc . 1 . . H
C11 .23810(13) .3652(5) .7097(2) .0578(15) Uani d . 1 . . C
H11 .2376 .3275 .7485 .050 Uiso calc . 1 . . H
C12 .21079(11) .3311(5) .6540(2) .0464(13) Uani d . 1 . . C
H12 .1918 .2719 .6555 .050 Uiso calc . 1 . . H

loop_
_atom_site_aniso_label
_atom_site_aniso_U_11
_atom_site_aniso_U_22
_atom_site_aniso_U_33
_atom_site_aniso_U_12
_atom_site_aniso_U_13
_atom_site_aniso_U_23
Co .0360(3) .0357(4) .0297(3) .0022(4) .0071(3) .0041(3)
Cl1 .0518(8) .0597(9) .0373(7) .0056(7) -.0010(6) -.0052(7)
Cl2 .0524(8) .0583(10) .0779(9) -.0117(7) .0278(7) .0034(8)
N5 .042(2) .036(2) .027(2) .008(2) .0108(17) .010(2)
N4 .039(2) .026(2) .033(2) .0096(19) .0127(17) .0018(18)
C13 .044(3) .029(3) .053(3) .009(3) .012(3) -.005(3)
C14 .057(3) .027(3) .045(3) .012(3) .008(3) .010(3)
C15 .048(3) .028(3) .033(3) .003(2) .006(2) .001(2)
C16 .071(4) .041(3) .081(4) .020(3) .034(3) .005(3)
C17 .078(4) .055(4) .051(3) .015(3) .016(3) .012(3)
P2 .0349(7) .0254(7) .0292(6) .0027(7) .0089(5) -.0001(6)
N6 .043(2) .034(2) .027(2) -.010(2) .0057(18) -.0031(19)
N7 .068(3) .050(3) .040(2) -.027(2) .012(2) -.006(2)
C18 .066(4) .066(4) .041(3) -.036(3) .007(3) -.010(3)
C19 .084(4) .068(4) .033(3) -.034(4) .013(3) -.015(3)
C20 .068(4) .045(3) .038(3) -.010(3) .030(3) -.007(3)
C21 .114(5) .136(6) .053(4) -.067(5) .007(4) .000(4)
C22 .101(4) .098(5) .037(3) -.020(4) .039(3) -.015(3)
N1 .030(2) .029(2) .039(2) -.0011(18) .0124(17) .0049(19)
P1 .0333(7) .0277(7) .0376(7) .0000(6) .0096(6) .0011(6)
N3 .0275(19) .0236(19) .040(2) -.0023(19) .0052(16) .0012(19)
P3 .0298(7) .0298(7) .0312(7) .0061(6) .0079(6) .0025(6)
N2 .0285(19) .028(2) .0255(18) -.0002(17) .0097(15) .0013(17)
N8 .049(2) .032(2) .033(2) .0124(19) .0172(19) .0042(18)
N9 .044(2) .043(3) .027(2) .004(2) .0118(18) .006(2)
C23 .054(3) .060(4) .035(3) .012(3) .021(3) .004(3)
C24 .092(4) .044(3) .061(4) .037(3) .044(3) .007(3)
C25 .057(3) .034(3) .049(3) .023(3) .021(3) .006(3)
C26 .089(4) .074(4) .052(3) .020(3) .035(3) .003(3)
C27 .118(5) .038(4) .077(4) .037(3) .043(3) .014(3)
N10 .025(2) .041(2) .026(2) .0004(19) .0002(17) .0069(19)
N11 .050(2) .051(3) .028(2) -.002(2) .0102(19) .006(2)
C28 .063(4) .063(4) .026(3) -.005(3) .008(3) .006(3)
C29 .044(3) .068(4) .042(3) -.007(3) -.005(3) .004(3)
C30 .037(3) .063(3) .035(3) -.003(3) .012(2) .008(3)
C31 .107(5) .120(5) .043(3) -.020(4) .011(3) .002(4)
C32 .037(3) .166(6) .075(4) -.035(4) .003(3) .020(4)
C1 .035(3) .037(3) .037(3) -.010(3) .012(2) .000(3)
C2 .055(3) .051(4) .063(4) .002(3) .027(3) .017(3)
C3 .072(4) .063(4) .068(4) .004(3) .015(3) .034(4)
C4 .080(4) .094(6) .059(4) -.020(4) .032(3) .028(4)
C5 .075(4) .074(4) .064(4) -.007(4) .043(3) .000(4)
C6 .059(3) .048(4) .053(3) .005(3) .026(3) .007(3)
C7 .024(2) .028(3) .039(3) .004(2) .007(2) -.006(2)
C8 .037(3) .046(3) .043(3) .005(3) .010(2) -.005(3)
C9 .026(3) .061(4) .085(4) -.006(3) .009(3) -.009(3)
C10 .045(3) .073(5) .050(3) .006(3) -.002(3) -.018(3)
C11 .060(4) .070(4) .038(3) .002(3) .008(3) .005(3)
C12 .041(3) .055(3) .043(3) -.007(3) .012(2) .002(3)

loop_
_atom_type_symbol
_atom_type_description
_atom_type_scat_dispersion_real
_atom_type_scat_dispersion_imag
_atom_type_scat_source
Co Co .3494 .9721 'International Tables Vol C Tables 4.2.6.8 and 6.1.1.4'
Cl Cl .1484 .1585 'International Tables Vol C Tables 4.2.6.8 and 6.1.1.4'
P P .1023 .0942 'International Tables Vol C Tables 4.2.6.8 and 6.1.1.4'
N N .0061 .0033 'International Tables Vol C Tables 4.2.6.8 and 6.1.1.4'
C C .0033 .0016 'International Tables Vol C Tables 4.2.6.8 and 6.1.1.4'
H H .0000 .0000 'International Tables Vol C Tables 4.2.6.8 and 6.1.1.4'

loop_
_geom_angle_atom_site_label_1
_geom_angle_atom_site_label_2
_geom_angle_atom_site_label_3
_geom_angle
_geom_angle_publ_flag
N2 Co N5 79.45(12) yes
N2 Co N9 79.90(12) yes
N5 Co N9 158.67(13) yes
N2 Co Cl2 125.08(9) yes
N5 Co Cl2 99.48(10) yes
N9 Co Cl2 96.72(10) yes
N2 Co Cl1 117.71(8) yes
N5 Co Cl1 93.63(9) yes
N9 Co Cl1 91.23(9) yes
Cl2 Co Cl1 117.15(5) yes
C15 N5 N4 105.1(3) ?
C15 N5 Co 137.2(3) ?
N4 N5 Co 116.7(3) ?
C13 N4 N5 110.2(3) ?
C13 N4 P2 130.5(3) ?
N5 N4 P2 119.0(3) ?
C14 C13 N4 106.0(4) ?
C14 C13 C16 132.7(4) ?
N4 C13 C16 121.2(4) ?
C13 C14 C15 107.5(4) ?
C13 C14 H14 126.2 ?
C15 C14 H14 126.2 ?
N5 C15 C14 111.2(4) ?
N5 C15 C17 121.4(4) ?
C14 C15 C17 127.4(4) ?
C13 C16 H16A 109.5 ?
C13 C16 H16B 109.5 ?
H16A C16 H16B 109.5 ?
C13 C16 H16C 109.5 ?
H16A C16 H16C 109.5 ?
H16B C16 H16C 109.5 ?
C15 C17 H17A 109.5 ?
C15 C17 H17B 109.5 ?
H17A C17 H17B 109.5 ?
C15 C17 H17C 109.5 ?
H17A C17 H17C 109.5 ?
H17B C17 H17C 109.5 ?
N1 P2 N2 117.74(17) yes
N1 P2 N6 108.91(17) ?
N2 P2 N6 110.91(16) ?
N1 P2 N4 112.83(16) ?
N2 P2 N4 101.93(16) ?
N6 P2 N4 103.50(16) ?
C20 N6 N7 110.7(3) ?
C20 N6 P2 133.1(3) ?
N7 N6 P2 114.7(3) ?
C18 N7 N6 104.1(4) ?
N7 C18 C19 112.7(4) ?
N7 C18 C21 119.7(5) ?
C19 C18 C21 127.6(5) ?
C20 C19 C18 106.2(4) ?
C20 C19 H19 126.9 ?
C18 C19 H19 126.9 ?
C19 C20 N6 106.3(4) ?
C19 C20 C22 128.2(4) ?
N6 C20 C22 125.5(4) ?
C18 C21 H21A 109.5 ?
C18 C21 H21B 109.5 ?
H21A C21 H21B 109.5 ?
C18 C21 H21C 109.5 ?
H21A C21 H21C 109.5 ?
H21B C21 H21C 109.5 ?
C20 C22 H22A 109.5 ?
C20 C22 H22B 109.5 ?
H22A C22 H22B 109.5 ?
C20 C22 H22C 109.5 ?
H22A C22 H22C 109.5 ?
H22B C22 H22C 109.5 ?
P2 N1 P1 122.6(2) yes
N3 P1 N1 114.96(17) yes
N3 P1 C1 108.69(19) ?
N1 P1 C1 108.95(19) ?
N3 P1 C7 107.80(17) ?
N1 P1 C7 107.72(18) ?
C1 P1 C7 108.55(19) ?
P3 N3 P1 120.8(2) yes
N3 P3 N2 117.56(17) yes
N3 P3 N8 112.24(17) ?
N2 P3 N8 102.80(17) ?
N3 P3 N10 110.61(17) ?
N2 P3 N10 109.28(16) ?
N8 P3 N10 103.16(16) ?
P2 N2 P3 113.67(18) yes
P2 N2 Co 120.84(16) ?
P3 N2 Co 119.41(16) ?
C25 N8 N9 111.2(3) ?
C25 N8 P3 129.4(3) ?
N9 N8 P3 119.3(3) ?
C23 N9 N8 103.8(4) ?
C23 N9 Co 139.0(3) ?
N8 N9 Co 116.3(2) ?
N9 C23 C24 112.6(4) ?
N9 C23 C26 119.3(5) ?
C24 C23 C26 128.1(5) ?
C25 C24 C23 106.4(4) ?
C25 C24 H24 126.8 ?
C23 C24 H24 126.8 ?
C24 C25 N8 106.1(4) ?
C24 C25 C27 131.6(4) ?
N8 C25 C27 122.3(4) ?
C23 C26 H26A 109.5 ?
C23 C26 H26B 109.5 ?
H26A C26 H26B 109.5 ?
C23 C26 H26C 109.5 ?
H26A C26 H26C 109.5 ?
H26B C26 H26C 109.5 ?
C25 C27 H27A 109.5 ?
C25 C27 H27B 109.5 ?
H27A C27 H27B 109.5 ?
C25 C27 H27C 109.5 ?
H27A C27 H27C 109.5 ?
H27B C27 H27C 109.5 ?
C30 N10 N11 109.8(3) ?
C30 N10 P3 128.9(3) ?
N11 N10 P3 116.4(3) ?
C28 N11 N10 104.2(3) ?
N11 C28 C29 112.7(4) ?
N11 C28 C31 120.3(4) ?
C29 C28 C31 127.0(5) ?
C30 C29 C28 105.8(4) ?
C30 C29 H29 127.1 ?
C28 C29 H29 127.1 ?
C29 C30 N10 107.5(4) ?
C29 C30 C32 130.1(5) ?
N10 C30 C32 122.4(4) ?
C28 C31 H31A 109.5 ?
C28 C31 H31B 109.5 ?
H31A C31 H31B 109.5 ?
C28 C31 H31C 109.5 ?
H31A C31 H31C 109.5 ?
H31B C31 H31C 109.5 ?
C30 C32 H32A 109.5 ?
C30 C32 H32B 109.5 ?
H32A C32 H32B 109.5 ?
C30 C32 H32C 109.5 ?
H32A C32 H32C 109.5 ?
H32B C32 H32C 109.5 ?
C6 C1 C2 118.7(4) ?
C6 C1 P1 121.6(4) ?
C2 C1 P1 119.6(3) ?
C3 C2 C1 118.8(4) ?
C3 C2 H2 120.6 ?
C1 C2 H2 120.6 ?
C4 C3 C2 122.2(5) ?
C4 C3 H3 118.9 ?
C2 C3 H3 118.9 ?
C3 C4 C5 120.0(5) ?
C3 C4 H4 120.0 ?
C5 C4 H4 120.0 ?
C4 C5 C6 119.1(5) ?
C4 C5 H5 120.5 ?
C6 C5 H5 120.5 ?
C5 C6 C1 121.2(4) ?
C5 C6 H6 119.4 ?
C1 C6 H6 119.4 ?
C12 C7 C8 119.7(4) ?
C12 C7 P1 117.6(3) ?
C8 C7 P1 122.6(3) ?
C7 C8 C9 118.9(4) ?
C7 C8 H8 120.6 ?
C9 C8 H8 120.6 ?
C10 C9 C8 121.0(4) ?
C10 C9 H9 119.5 ?
C8 C9 H9 119.5 ?
C9 C10 C11 120.0(4) ?
C9 C10 H10 120.0 ?
C11 C10 H10 120.0 ?
C10 C11 C12 120.2(4) ?
C10 C11 H11 119.9 ?
C12 C11 H11 119.9 ?
C7 C12 C11 120.1(4) ?
C7 C12 H12 120.0 ?
C11 C12 H12 120.0 ?

loop_
_geom_bond_atom_site_label_1
_geom_bond_atom_site_label_2
_geom_bond_site_symmetry_2
_geom_bond_distance
_geom_bond_publ_flag
Co N2 . 2.106(3) yes
Co N5 . 2.162(3) yes
Co N9 . 2.177(3) yes
Co Cl2 . 2.2760(13) yes
Co Cl1 . 2.2917(14) yes
N5 C15 . 1.324(5) ?
N5 N4 . 1.387(4) ?
N4 C13 . 1.378(4) ?
N4 P2 . 1.692(3) ?
C13 C14 . 1.356(5) ?
C13 C16 . 1.498(5) ?
C14 C15 . 1.380(5) ?
C14 H14 . .930 ?
C15 C17 . 1.501(5) ?
C16 H16A . .960 ?
C16 H16B . .960 ?
C16 H16C . .960 ?
C17 H17A . .960 ?
C17 H17B . .960 ?
C17 H17C . .960 ?
P2 N1 . 1.567(3) yes
P2 N2 . 1.612(3) yes
P2 N6 . 1.674(3) ?
N6 C20 . 1.373(5) ?
N6 N7 . 1.400(4) ?
N7 C18 . 1.310(5) ?
C18 C19 . 1.392(6) ?
C18 C21 . 1.500(6) ?
C19 C20 . 1.363(5) ?
C19 H19 . .930 ?
C20 C22 . 1.485(5) ?
C21 H21A . .960 ?
C21 H21B . .960 ?
C21 H21C . .960 ?
C22 H22A . .960 ?
C22 H22B . .960 ?
C22 H22C . .960 ?
N1 P1 . 1.624(3) yes
P1 N3 . 1.618(3) yes
P1 C1 . 1.806(4) ?
P1 C7 . 1.812(4) ?
N3 P3 . 1.557(3) yes
P3 N2 . 1.622(3) yes
P3 N8 . 1.683(3) ?
P3 N10 . 1.693(3) ?
N8 C25 . 1.370(5) ?
N8 N9 . 1.394(4) ?
N9 C23 . 1.308(5) ?
C23 C24 . 1.395(6) ?
C23 C26 . 1.512(6) ?
C24 C25 . 1.353(5) ?
C24 H24 . .930 ?
C25 C27 . 1.487(6) ?
C26 H26A . .960 ?
C26 H26B . .960 ?
C26 H26C . .960 ?
C27 H27A . .960 ?
C27 H27B . .960 ?
C27 H27C . .960 ?
N10 C30 . 1.374(4) ?
N10 N11 . 1.400(4) ?
N11 C28 . 1.315(5) ?
C28 C29 . 1.394(5) ?
C28 C31 . 1.488(5) ?
C29 C30 . 1.350(5) ?
C29 H29 . .930 ?
C30 C32 . 1.498(5) ?
C31 H31A . .960 ?
C31 H31B . .960 ?
C31 H31C . .960 ?
C32 H32A . .960 ?
C32 H32B . .960 ?
C32 H32C . .960 ?
C1 C6 . 1.375(5) ?
C1 C2 . 1.393(5) ?
C2 C3 . 1.357(6) ?
C2 H2 . .930 ?
C3 C4 . 1.349(6) ?
C3 H3 . .930 ?
C4 C5 . 1.368(6) ?
C4 H4 . .930 ?
C5 C6 . 1.370(6) ?
C5 H5 . .930 ?
C6 H6 . .930 ?
C7 C12 . 1.376(5) ?
C7 C8 . 1.390(5) ?
C8 C9 . 1.396(5) ?
C8 H8 . .930 ?
C9 C10 . 1.353(6) ?
C9 H9 . .930 ?
C10 C11 . 1.372(6) ?
C10 H10 . .930 ?
C11 C12 . 1.386(5) ?
C11 H11 . .930 ?
C12 H12 . .930 ?
